data_7246055
loop_
_publ_author_name
'Satyanarayana, Appanapalli N. V.'
'Mukherjee, Nilanjana'
'Chatterjee, Tanmay'

_publ_section_title
;
 100% atom-economical and highly regio- and stereoselective
 iodosulfenylation of alkynes: a reagentless and sustainable approach to
 access (E)-\b-iodoalkenyl sulfides and (Z)-tamoxifen
;
_journal_issue 2
_journal_name_full 'Green Chemistry'
_journal_page_first 779
_journal_page_last 788
_journal_paper_doi 10.1039/D2GC04101D
_journal_volume 25
_journal_year 2023
_chemical_formula_moiety '0.4(C27 H22 Cl N O2 S Se)'
_chemical_formula_sum 'C10.8 H8.8 Cl0.4 N0.4 O0.8 S0.4 Se0.4'
_chemical_formula_weight 215.57
_space_group_crystal_system monoclinic
_space_group_IT_number 14
_space_group_name_Hall '-P 2yn'
_space_group_name_H-M_alt 'P 1 21/n 1'
_atom_sites_solution_hydrogens geom
_atom_sites_solution_primary dual
_audit_creation_date 2022-04-18
_audit_creation_method
;
Olex2 1.5-alpha
(compiled 2022.04.07 svn.rca3783a0 for OlexSys, GUI svn.r6498)
;
_audit_update_record
;
2022-06-11 deposited with the CCDC.	2022-12-26 downloaded from the CCDC.
;
_cell_angle_alpha 90
_cell_angle_beta 102.103(2)
_cell_angle_gamma 90
_cell_formula_units_Z 10
_cell_length_a 11.9543(2)
_cell_length_b 8.33090(10)
_cell_length_c 24.4205(4)
_cell_measurement_reflns_used 8198
_cell_measurement_temperature 293(2)
_cell_measurement_theta_max 79.4200
_cell_measurement_theta_min 5.5940
_cell_volume 2377.98(7)
_computing_cell_refinement 'CrysAlisPro 1.171.39.20a (Rigaku OD, 2015)'
_computing_data_collection 'CrysAlisPro 1.171.39.20a (Rigaku OD, 2015)'
_computing_data_reduction 'CrysAlisPro 1.171.39.20a (Rigaku OD, 2015)'
_computing_molecular_graphics 'Olex2 1.5-alpha (Dolomanov et al., 2009)'
_computing_publication_material 'Olex2 1.5-alpha (Dolomanov et al., 2009)'
_computing_structure_refinement 'SHELXL 2018/3 (Sheldrick, 2015)'
_computing_structure_solution 'SHELXT 2018/2 (Sheldrick, 2018)'
_diffrn_ambient_temperature 293(2)
_diffrn_detector 'CCD plate'
_diffrn_measured_fraction_theta_full 1.000
_diffrn_measured_fraction_theta_max 0.972
_diffrn_measurement_details
;
List of Runs (angles in degrees, time in seconds):

  # Type    Start    End  Width  t~exp~   \w     \q     \k     \f   Frames
#--------------------------------------------------------------------------
  1  \w    -89.00 -45.00   0.50    1.11    --    0.00 -57.00 120.00   88
  2  \w    -12.00  20.00   0.50    1.11    --    0.00  37.00-150.00   64
  3  \w     -9.00  16.00   0.50    1.11    --    0.00 -37.00   0.00   50
  4  \w    -31.00  23.00   0.50    1.11    --    0.00 -57.00 120.00  108
  5  \w    -21.00  13.00   0.50    1.11    --    0.00 -37.00-150.00   68
  6  \w    -88.00 -52.00   0.50    1.11    --    0.00 -37.00-150.00   72
  7  \w     36.00 134.00   0.50    4.44    --  107.20 -82.00 120.00  196
  8  \w    155.00 195.00   0.50    4.44    --  107.20  30.00 -90.00   80
  9  \w     23.00 120.00   0.50    4.44    --  107.20 -61.00 120.00  194
 10  \w     88.00 128.00   0.50    4.44    --  107.20  30.00 -90.00   80
 11  \w     98.00 127.00   0.50    4.44    --  107.20 -82.00-180.00   58
 12  \w     33.00  88.00   0.50    4.44    --  107.20 -61.00 -30.00  110
 13  \w    104.00 130.00   0.50    4.44    --  107.20 -61.00 -30.00   52
 14  \w     33.00  59.00   0.50    4.44    --  107.20 -82.00-180.00   52
 15  \w     18.00 126.00   0.50    4.44    --  107.20 -30.00 -60.00  216
 16  \w     48.00  73.00   0.50    4.44    --  107.20 -30.00  90.00   50
 17  \w     86.00 131.00   0.50    4.44    --  107.20 -15.00 -30.00   90
 18  \w     30.00  59.00   0.50    4.44    --  107.20 -15.00 -30.00   58
;
_diffrn_measurement_device 'four-circle diffractometer'
_diffrn_measurement_device_type 'XtaLAB Pro: Kappa dual home/near'
_diffrn_measurement_method '\w scans'
_diffrn_orient_matrix_type 'CrysAlisPro convention (1999,Acta A55,543-557)'
_diffrn_orient_matrix_UB_11 -0.1117573000
_diffrn_orient_matrix_UB_12 -0.0306578000
_diffrn_orient_matrix_UB_13 -0.0432238000
_diffrn_orient_matrix_UB_21 -0.0658135000
_diffrn_orient_matrix_UB_22 -0.0115229000
_diffrn_orient_matrix_UB_23 0.0477314000
_diffrn_orient_matrix_UB_31 -0.0230946000
_diffrn_orient_matrix_UB_32 0.1820700000
_diffrn_orient_matrix_UB_33 -0.0042402000
_diffrn_radiation_monochromator graphite
_diffrn_radiation_probe x-ray
_diffrn_radiation_type 'Cu K\a'
_diffrn_radiation_wavelength 1.54184
_diffrn_reflns_av_R_equivalents 0.0371
_diffrn_reflns_av_unetI/netI 0.0406
_diffrn_reflns_Laue_measured_fraction_full 1.000
_diffrn_reflns_Laue_measured_fraction_max 0.972
_diffrn_reflns_limit_h_max 11
_diffrn_reflns_limit_h_min -15
_diffrn_reflns_limit_k_max 10
_diffrn_reflns_limit_k_min -7
_diffrn_reflns_limit_l_max 30
_diffrn_reflns_limit_l_min -30
_diffrn_reflns_number 13917
_diffrn_reflns_point_group_measured_fraction_full 1.000
_diffrn_reflns_point_group_measured_fraction_max 0.972
_diffrn_reflns_theta_full 67.684
_diffrn_reflns_theta_max 79.843
_diffrn_reflns_theta_min 4.547
_diffrn_source 'fine-focus sealed X-ray tube'
_diffrn_source_type 'Enhance (Cu) X-ray Source'
_exptl_absorpt_coefficient_mu 4.194
_exptl_absorpt_correction_T_max 1.00000
_exptl_absorpt_correction_T_min 0.62820
_exptl_absorpt_correction_type multi-scan
_exptl_absorpt_process_details
;
CrysAlisPro 1.171.39.20a (Rigaku Oxford Diffraction, 2015)
Empirical absorption correction using spherical harmonics,
 implemented in SCALE3 ABSPACK scaling algorithm.
;
_exptl_crystal_colour white
_exptl_crystal_density_diffrn 1.505
_exptl_crystal_description needle
_exptl_crystal_F_000 1096
_exptl_crystal_size_max 0.2
_exptl_crystal_size_mid 0.1
_exptl_crystal_size_min 0.02
_refine_diff_density_max 0.603
_refine_diff_density_min -0.736
_refine_diff_density_rms 0.080
_refine_ls_extinction_method none
_refine_ls_goodness_of_fit_ref 1.116
_refine_ls_hydrogen_treatment constr
_refine_ls_matrix_type full
_refine_ls_number_parameters 298
_refine_ls_number_reflns 5039
_refine_ls_number_restraints 0
_refine_ls_restrained_S_all 1.116
_refine_ls_R_factor_all 0.0403
_refine_ls_R_factor_gt 0.0371
_refine_ls_shift/su_max 0.001
_refine_ls_shift/su_mean 0.000
_refine_ls_structure_factor_coef Fsqd
_refine_ls_weighting_details 'w=1/[\s^2^(Fo^2^)+(0.0505P)^2^+1.8284P] where P=(Fo^2^+2Fc^2^)/3'
_refine_ls_weighting_scheme calc
_refine_ls_wR_factor_gt 0.1043
_refine_ls_wR_factor_ref 0.1065
_reflns_Friedel_coverage 0.000
_reflns_number_gt 4568
_reflns_number_total 5039
_reflns_threshold_expression 'I > 2\s(I)'
_cod_data_source_file d2gc04101d2.cif
_cod_data_source_block exp_1077_satya
_cod_depositor_comments 'Adding full bibliography for 7246055--7246056.cif.'
_cod_original_cell_volume 2377.98(6)
_cod_original_formula_sum 'C10.80 H8.80 Cl0.40 N0.40 O0.80 S0.40 Se0.40'
_cod_database_code 7246055
_shelx_shelxl_version_number 2018/3
_shelx_space_group_comment
;
The symmetry employed for this shelxl refinement is uniquely defined
by the following loop, which should always be used as a source of
symmetry information in preference to the above space-group names.
They are only intended as comments.
;
_olex2_refinement_description
;
1. Fixed Uiso
 At 1.2 times of:
  All C(H) groups, All C(H,H) groups
2.a Secondary CH2 refined with riding coordinates:
 C00B(H00A,H00B)
2.b Aromatic/amide H refined with riding coordinates:
 C00D(H00D), C00E(H00E), C00F(H00F), C00H(H00H), C00I(H00I), C00J(H00J),
 C00K(H00K), C00L(H00L), C00M(H00M), C00N(H00N), C00O(H00O), C00P(H00P),
 C00Q(H00Q), C00R(H00R), C00S(H00S), C00T(H00T), C00U(H00U), C00V(H00V),
 C00W(H00W), C00X(H00X)
;
_olex2_submission_special_instructions 'No special instructions were received'
_oxdiff_exptl_absorpt_empirical_details
;
Empirical correction (ABSPACK) includes:
- Absorption correction using spherical harmonics
- Frame scaling
;
_oxdiff_exptl_absorpt_empirical_full_max 2.414
_oxdiff_exptl_absorpt_empirical_full_min 0.634

loop_
_space_group_symop_operation_xyz
'x, y, z'
'-x+1/2, y+1/2, -z+1/2'
'-x, -y, -z'
'x-1/2, -y-1/2, z-1/2'

loop_
_atom_site_label
_atom_site_type_symbol
_atom_site_fract_x
_atom_site_fract_y
_atom_site_fract_z
_atom_site_U_iso_or_equiv
_atom_site_adp_type
_atom_site_occupancy
_atom_site_site_symmetry_order
_atom_site_calc_flag
_atom_site_refinement_flags_posn
_atom_site_refinement_flags_adp
_atom_site_refinement_flags_occupancy
_atom_site_disorder_assembly
_atom_site_disorder_group
Se01 Se 0.78571(2) 1.09156(3) 0.37657(2) 0.02624(10) Uani 1 1 d . . . . .
S002 S 0.45288(5) 0.73197(7) 0.32742(2) 0.02308(13) Uani 1 1 d . . . . .
Cl Cl 0.55931(5) 1.03675(7) 0.42216(3) 0.03010(15) Uani 1 1 d . . . . .
O004 O 0.50652(15) 0.7997(2) 0.28555(8) 0.0315(4) Uani 1 1 d . . . . .
O005 O 0.34882(14) 0.8032(2) 0.33604(8) 0.0312(4) Uani 1 1 d . . . . .
N006 N 0.55248(16) 0.7294(2) 0.38714(8) 0.0223(4) Uani 1 1 d . . . . .
C007 C 0.6105(2) 0.5891(3) 0.47674(10) 0.0230(5) Uani 1 1 d . . . . .
C008 C 0.6212(2) 0.8693(3) 0.39548(10) 0.0228(4) Uani 1 1 d . . . . .
C009 C 0.78154(19) 0.7386(3) 0.36417(10) 0.0220(4) Uani 1 1 d . . . . .
C00A C 0.72138(19) 0.8811(3) 0.38040(10) 0.0219(4) Uani 1 1 d . . . . .
C00B C 0.5122(2) 0.6679(3) 0.43703(10) 0.0247(5) Uani 1 1 d . . . . .
H00A H 0.451059 0.590710 0.425290 0.030 Uiso 1 1 calc R U . . .
H00B H 0.482460 0.755857 0.455772 0.030 Uiso 1 1 calc R U . . .
C00C C 0.9454(2) 1.0411(3) 0.38428(10) 0.0235(5) Uani 1 1 d . . . . .
C00D C 0.6655(2) 0.6668(3) 0.52539(11) 0.0276(5) Uani 1 1 d . . . . .
H00D H 0.640987 0.767936 0.533895 0.033 Uiso 1 1 calc R U . . .
C00E C 1.1325(2) 1.0312(3) 0.44363(11) 0.0310(5) Uani 1 1 d . . . . .
H00E H 1.180762 1.046452 0.478416 0.037 Uiso 1 1 calc R U . . .
C00F C 1.0169(2) 1.0653(3) 0.43646(10) 0.0256(5) Uani 1 1 d . . . . .
H00F H 0.987321 1.104001 0.466227 0.031 Uiso 1 1 calc R U . . .
C00G C 0.4280(2) 0.5252(3) 0.31504(10) 0.0241(5) Uani 1 1 d . . . . .
C00H C 0.3174(2) 0.4674(3) 0.31041(11) 0.0288(5) Uani 1 1 d . . . . .
H00H H 0.258372 0.535999 0.314625 0.035 Uiso 1 1 calc R U . . .
C00I C 0.7783(2) 0.7003(3) 0.30808(11) 0.0286(5) Uani 1 1 d . . . . .
H00I H 0.737423 0.764880 0.279757 0.034 Uiso 1 1 calc R U . . .
C00J C 0.6486(2) 0.4382(3) 0.46493(10) 0.0268(5) Uani 1 1 d . . . . .
H00J H 0.612965 0.385752 0.432303 0.032 Uiso 1 1 calc R U . . .
C00K C 0.9891(2) 0.9874(3) 0.33934(11) 0.0296(5) Uani 1 1 d . . . . .
H00K H 0.941198 0.974394 0.304335 0.035 Uiso 1 1 calc R U . . .
C00L C 0.8440(2) 0.6413(3) 0.40589(11) 0.0283(5) Uani 1 1 d . . . . .
H00L H 0.847056 0.665763 0.443334 0.034 Uiso 1 1 calc R U . . .
C00M C 0.5178(2) 0.4260(3) 0.30921(11) 0.0295(5) Uani 1 1 d . . . . .
H00M H 0.591286 0.466723 0.312404 0.035 Uiso 1 1 calc R U . . .
C00N C 1.1764(2) 0.9746(3) 0.39927(12) 0.0315(5) Uani 1 1 d . . . . .
H00N H 1.253914 0.950816 0.404402 0.038 Uiso 1 1 calc R U . . .
C00O C 0.8360(2) 0.5664(3) 0.29462(13) 0.0341(6) Uani 1 1 d . . . . .
H00O H 0.832682 0.540731 0.257250 0.041 Uiso 1 1 calc R U . . .
C00P C 0.7388(2) 0.3647(3) 0.50102(11) 0.0309(5) Uani 1 1 d . . . . .
H00P H 0.763155 0.263291 0.492681 0.037 Uiso 1 1 calc R U . . .
C00Q C 0.9020(2) 0.5073(3) 0.39193(13) 0.0350(6) Uani 1 1 d . . . . .
H00Q H 0.943231 0.442421 0.420065 0.042 Uiso 1 1 calc R U . . .
C00R C 0.8985(2) 0.4705(3) 0.33649(14) 0.0363(6) Uani 1 1 d . . . . .
H00R H 0.937934 0.381726 0.327252 0.044 Uiso 1 1 calc R U . . .
C00S C 1.1052(2) 0.9530(3) 0.34706(12) 0.0323(5) Uani 1 1 d . . . . .
H00S H 1.135105 0.915648 0.317231 0.039 Uiso 1 1 calc R U . . .
C00T C 0.7573(2) 0.5936(3) 0.56151(11) 0.0331(6) Uani 1 1 d . . . . .
H00T H 0.794602 0.646867 0.593652 0.040 Uiso 1 1 calc R U . . .
C00U C 0.7929(2) 0.4424(3) 0.54963(12) 0.0330(6) Uani 1 1 d . . . . .
H00U H 0.853025 0.392729 0.574131 0.040 Uiso 1 1 calc R U . . .
C00V C 0.4951(3) 0.2648(3) 0.29850(12) 0.0376(6) Uani 1 1 d . . . . .
H00V H 0.554073 0.195794 0.294505 0.045 Uiso 1 1 calc R U . . .
C00W C 0.2967(2) 0.3059(3) 0.29941(12) 0.0367(6) Uani 1 1 d . . . . .
H00W H 0.223029 0.265283 0.295868 0.044 Uiso 1 1 calc R U . . .
C00X C 0.3847(3) 0.2054(3) 0.29369(12) 0.0406(7) Uani 1 1 d . . . . .
H00X H 0.370407 0.096818 0.286558 0.049 Uiso 1 1 calc R U . . .

loop_
_atom_site_aniso_label
_atom_site_aniso_U_11
_atom_site_aniso_U_22
_atom_site_aniso_U_33
_atom_site_aniso_U_23
_atom_site_aniso_U_13
_atom_site_aniso_U_12
Se01 0.02097(15) 0.01985(15) 0.03902(17) -0.00067(9) 0.00889(11) -0.00211(8)
S002 0.0205(3) 0.0208(3) 0.0275(3) 0.0024(2) 0.0042(2) 0.0007(2)
Cl 0.0276(3) 0.0233(3) 0.0426(3) -0.0038(2) 0.0149(2) 0.0003(2)
O004 0.0332(9) 0.0326(9) 0.0288(9) 0.0083(7) 0.0066(7) -0.0050(7)
O005 0.0221(8) 0.0269(9) 0.0430(11) -0.0024(7) 0.0032(7) 0.0060(7)
N006 0.0220(9) 0.0200(9) 0.0263(10) 0.0020(7) 0.0078(7) -0.0016(7)
C007 0.0231(11) 0.0223(11) 0.0253(11) 0.0025(8) 0.0090(9) -0.0043(8)
C008 0.0252(11) 0.0193(10) 0.0244(11) -0.0001(8) 0.0063(9) 0.0016(9)
C009 0.0196(10) 0.0174(10) 0.0306(12) 0.0005(8) 0.0091(9) -0.0036(8)
C00A 0.0211(10) 0.0200(10) 0.0243(11) 0.0013(8) 0.0044(8) -0.0031(8)
C00B 0.0231(11) 0.0268(12) 0.0254(11) 0.0027(9) 0.0079(9) -0.0017(9)
C00C 0.0231(11) 0.0188(10) 0.0299(12) 0.0006(9) 0.0083(9) -0.0021(8)
C00D 0.0289(12) 0.0246(12) 0.0306(13) -0.0020(9) 0.0091(10) -0.0052(10)
C00E 0.0303(12) 0.0286(13) 0.0323(13) 0.0013(10) 0.0025(10) -0.0015(10)
C00F 0.0279(12) 0.0233(11) 0.0257(12) -0.0011(9) 0.0060(9) -0.0028(9)
C00G 0.0258(11) 0.0235(11) 0.0234(11) 0.0010(8) 0.0057(9) 0.0001(9)
C00H 0.0255(11) 0.0303(13) 0.0297(13) 0.0003(10) 0.0037(9) -0.0021(10)
C00I 0.0330(12) 0.0234(12) 0.0312(13) -0.0003(9) 0.0112(10) -0.0043(10)
C00J 0.0309(12) 0.0250(11) 0.0244(12) -0.0003(9) 0.0057(9) -0.0044(10)
C00K 0.0267(12) 0.0327(13) 0.0297(13) -0.0039(10) 0.0069(10) -0.0049(10)
C00L 0.0260(11) 0.0250(12) 0.0337(13) 0.0006(10) 0.0058(10) -0.0015(10)
C00M 0.0310(13) 0.0321(13) 0.0254(12) 0.0003(9) 0.0057(10) 0.0030(10)
C00N 0.0197(11) 0.0298(13) 0.0450(15) -0.0006(11) 0.0068(10) 0.0008(9)
C00O 0.0400(15) 0.0248(12) 0.0433(15) -0.0055(11) 0.0219(12) -0.0060(11)
C00P 0.0342(13) 0.0254(12) 0.0347(13) 0.0052(10) 0.0108(11) 0.0025(10)
C00Q 0.0285(12) 0.0252(12) 0.0518(17) 0.0059(11) 0.0092(11) 0.0057(10)
C00R 0.0317(13) 0.0228(12) 0.0599(19) -0.0027(11) 0.0224(13) -0.0007(10)
C00S 0.0289(12) 0.0346(14) 0.0353(14) -0.0046(11) 0.0113(10) -0.0010(10)
C00T 0.0349(14) 0.0339(14) 0.0278(13) 0.0011(10) 0.0007(10) -0.0097(11)
C00U 0.0266(12) 0.0357(14) 0.0352(14) 0.0089(11) 0.0031(10) -0.0022(10)
C00V 0.0499(16) 0.0303(13) 0.0304(14) -0.0020(10) 0.0033(12) 0.0124(12)
C00W 0.0383(14) 0.0342(14) 0.0330(14) 0.0015(11) -0.0032(11) -0.0123(12)
C00X 0.0601(18) 0.0238(13) 0.0320(14) -0.0016(10) -0.0040(13) -0.0026(12)

loop_
_atom_type_symbol
_atom_type_description
_atom_type_scat_dispersion_real
_atom_type_scat_dispersion_imag
_atom_type_scat_source
C C 0.0181 0.0091 'International Tables Vol C Tables 4.2.6.8 and 6.1.1.4'
H H 0.0000 0.0000 'International Tables Vol C Tables 4.2.6.8 and 6.1.1.4'
Cl Cl 0.3639 0.7018 'International Tables Vol C Tables 4.2.6.8 and 6.1.1.4'
N N 0.0311 0.0180 'International Tables Vol C Tables 4.2.6.8 and 6.1.1.4'
O O 0.0492 0.0322 'International Tables Vol C Tables 4.2.6.8 and 6.1.1.4'
S S 0.3331 0.5567 'International Tables Vol C Tables 4.2.6.8 and 6.1.1.4'
Se Se -0.7943 1.1372 'International Tables Vol C Tables 4.2.6.8 and 6.1.1.4'

loop_
_geom_angle_atom_site_label_1
_geom_angle_atom_site_label_2
_geom_angle_atom_site_label_3
_geom_angle
_geom_angle_site_symmetry_1
_geom_angle_site_symmetry_3
_geom_angle_publ_flag
C00A Se01 C00C 101.21(10) . . ?
O004 S002 O005 118.32(12) . . ?
O004 S002 N006 106.46(10) . . ?
O004 S002 C00G 110.31(11) . . ?
O005 S002 N006 110.93(11) . . ?
O005 S002 C00G 107.99(11) . . ?
N006 S002 C00G 101.54(10) . . ?
C008 N006 S002 113.51(15) . . ?
C008 N006 C00B 116.26(19) . . ?
C00B N006 S002 114.97(15) . . ?
C00D C007 C00B 120.8(2) . . ?
C00J C007 C00B 120.4(2) . . ?
C00J C007 C00D 118.8(2) . . ?
N006 C008 Cl 115.35(17) . . ?
C00A C008 Cl 121.02(18) . . ?
C00A C008 N006 123.4(2) . . ?
C00I C009 C00A 121.9(2) . . ?
C00L C009 C00A 119.1(2) . . ?
C00L C009 C00I 119.0(2) . . ?
C008 C00A Se01 118.27(18) . . ?
C008 C00A C009 122.0(2) . . ?
C009 C00A Se01 119.66(16) . . ?
N006 C00B C007 109.45(18) . . ?
N006 C00B H00A 109.8 . . ?
N006 C00B H00B 109.8 . . ?
C007 C00B H00A 109.8 . . ?
C007 C00B H00B 109.8 . . ?
H00A C00B H00B 108.2 . . ?
C00F C00C Se01 117.60(18) . . ?
C00K C00C Se01 121.60(19) . . ?
C00K C00C C00F 120.8(2) . . ?
C007 C00D H00D 119.8 . . ?
C007 C00D C00T 120.3(2) . . ?
C00T C00D H00D 119.8 . . ?
C00F C00E H00E 119.9 . . ?
C00N C00E H00E 119.9 . . ?
C00N C00E C00F 120.2(2) . . ?
C00C C00F H00F 120.3 . . ?
C00E C00F C00C 119.4(2) . . ?
C00E C00F H00F 120.3 . . ?
C00H C00G S002 118.42(19) . . ?
C00M C00G S002 119.57(19) . . ?
C00M C00G C00H 122.0(2) . . ?
C00G C00H H00H 120.6 . . ?
C00W C00H C00G 118.7(2) . . ?
C00W C00H H00H 120.6 . . ?
C009 C00I H00I 119.9 . . ?
C00O C00I C009 120.2(3) . . ?
C00O C00I H00I 119.9 . . ?
C007 C00J H00J 119.5 . . ?
C00P C00J C007 120.9(2) . . ?
C00P C00J H00J 119.5 . . ?
C00C C00K H00K 120.3 . . ?
C00C C00K C00S 119.4(2) . . ?
C00S C00K H00K 120.3 . . ?
C009 C00L H00L 119.8 . . ?
C009 C00L C00Q 120.4(3) . . ?
C00Q C00L H00L 119.8 . . ?
C00G C00M H00M 120.9 . . ?
C00V C00M C00G 118.2(3) . . ?
C00V C00M H00M 120.9 . . ?
C00E C00N H00N 119.9 . . ?
C00E C00N C00S 120.2(2) . . ?
C00S C00N H00N 119.9 . . ?
C00I C00O H00O 119.8 . . ?
C00R C00O C00I 120.4(3) . . ?
C00R C00O H00O 119.8 . . ?
C00J C00P H00P 120.0 . . ?
C00J C00P C00U 120.0(3) . . ?
C00U C00P H00P 120.0 . . ?
C00L C00Q H00Q 119.9 . . ?
C00R C00Q C00L 120.2(3) . . ?
C00R C00Q H00Q 119.9 . . ?
C00O C00R H00R 120.1 . . ?
C00Q C00R C00O 119.8(3) . . ?
C00Q C00R H00R 120.1 . . ?
C00K C00S H00S 120.0 . . ?
C00N C00S C00K 120.0(2) . . ?
C00N C00S H00S 120.0 . . ?
C00D C00T H00T 119.9 . . ?
C00U C00T C00D 120.1(2) . . ?
C00U C00T H00T 119.9 . . ?
C00P C00U H00U 120.1 . . ?
C00T C00U C00P 119.8(2) . . ?
C00T C00U H00U 120.1 . . ?
C00M C00V H00V 119.8 . . ?
C00M C00V C00X 120.4(3) . . ?
C00X C00V H00V 119.8 . . ?
C00H C00W H00W 119.9 . . ?
C00X C00W C00H 120.1(3) . . ?
C00X C00W H00W 119.9 . . ?
C00V C00X H00X 119.7 . . ?
C00W C00X C00V 120.5(3) . . ?
C00W C00X H00X 119.7 . . ?

loop_
_geom_bond_atom_site_label_1
_geom_bond_atom_site_label_2
_geom_bond_distance
_geom_bond_site_symmetry_2
_geom_bond_publ_flag
Se01 C00A 1.924(2) . ?
Se01 C00C 1.925(2) . ?
S002 O004 1.4318(18) . ?
S002 O005 1.4330(18) . ?
S002 N006 1.678(2) . ?
S002 C00G 1.764(2) . ?
Cl C008 1.766(2) . ?
N006 C008 1.416(3) . ?
N006 C00B 1.492(3) . ?
C007 C00B 1.508(3) . ?
C007 C00D 1.391(3) . ?
C007 C00J 1.387(3) . ?
C008 C00A 1.329(3) . ?
C009 C00A 1.485(3) . ?
C009 C00I 1.399(3) . ?
C009 C00L 1.391(3) . ?
C00B H00A 0.9700 . ?
C00B H00B 0.9700 . ?
C00C C00F 1.392(3) . ?
C00C C00K 1.384(3) . ?
C00D H00D 0.9300 . ?
C00D C00T 1.396(4) . ?
C00E H00E 0.9300 . ?
C00E C00F 1.386(4) . ?
C00E C00N 1.382(4) . ?
C00F H00F 0.9300 . ?
C00G C00H 1.389(3) . ?
C00G C00M 1.385(4) . ?
C00H H00H 0.9300 . ?
C00H C00W 1.385(4) . ?
C00I H00I 0.9300 . ?
C00I C00O 1.387(4) . ?
C00J H00J 0.9300 . ?
C00J C00P 1.385(4) . ?
C00K H00K 0.9300 . ?
C00K C00S 1.391(4) . ?
C00L H00L 0.9300 . ?
C00L C00Q 1.394(4) . ?
C00M H00M 0.9300 . ?
C00M C00V 1.384(4) . ?
C00N H00N 0.9300 . ?
C00N C00S 1.388(4) . ?
C00O H00O 0.9300 . ?
C00O C00R 1.386(4) . ?
C00P H00P 0.9300 . ?
C00P C00U 1.387(4) . ?
C00Q H00Q 0.9300 . ?
C00Q C00R 1.380(4) . ?
C00R H00R 0.9300 . ?
C00S H00S 0.9300 . ?
C00T H00T 0.9300 . ?
C00T C00U 1.380(4) . ?
C00U H00U 0.9300 . ?
C00V H00V 0.9300 . ?
C00V C00X 1.391(5) . ?
C00W H00W 0.9300 . ?
C00W C00X 1.375(4) . ?
C00X H00X 0.9300 . ?

loop_
_geom_torsion_atom_site_label_1
_geom_torsion_atom_site_label_2
_geom_torsion_atom_site_label_3
_geom_torsion_atom_site_label_4
_geom_torsion
_geom_torsion_site_symmetry_1
_geom_torsion_site_symmetry_2
_geom_torsion_site_symmetry_3
_geom_torsion_site_symmetry_4
_geom_torsion_publ_flag
Se01 C00C C00F C00E -179.66(19) . . . . ?
Se01 C00C C00K C00S 179.8(2) . . . . ?
S002 N006 C008 Cl 80.55(19) . . . . ?
S002 N006 C008 C00A -94.1(2) . . . . ?
S002 N006 C00B C007 149.82(16) . . . . ?
S002 C00G C00H C00W 178.5(2) . . . . ?
S002 C00G C00M C00V -178.8(2) . . . . ?
Cl C008 C00A Se01 -10.1(3) . . . . ?
Cl C008 C00A C009 172.72(18) . . . . ?
O004 S002 N006 C008 40.60(19) . . . . ?
O004 S002 N006 C00B 177.89(16) . . . . ?
O004 S002 C00G C00H -125.1(2) . . . . ?
O004 S002 C00G C00M 53.7(2) . . . . ?
O005 S002 N006 C008 -89.39(18) . . . . ?
O005 S002 N006 C00B 47.90(19) . . . . ?
O005 S002 C00G C00H 5.6(2) . . . . ?
O005 S002 C00G C00M -175.6(2) . . . . ?
N006 S002 C00G C00H 122.3(2) . . . . ?
N006 S002 C00G C00M -58.9(2) . . . . ?
N006 C008 C00A Se01 164.33(17) . . . . ?
N006 C008 C00A C009 -12.9(4) . . . . ?
C007 C00D C00T C00U -1.1(4) . . . . ?
C007 C00J C00P C00U -0.4(4) . . . . ?
C008 N006 C00B C007 -74.1(2) . . . . ?
C009 C00I C00O C00R -0.9(4) . . . . ?
C009 C00L C00Q C00R 0.4(4) . . . . ?
C00A C009 C00I C00O 179.8(2) . . . . ?
C00A C009 C00L C00Q -179.5(2) . . . . ?
C00B N006 C008 Cl -56.2(2) . . . . ?
C00B N006 C008 C00A 129.2(2) . . . . ?
C00B C007 C00D C00T -179.2(2) . . . . ?
C00B C007 C00J C00P 179.9(2) . . . . ?
C00C C00K C00S C00N -0.8(4) . . . . ?
C00D C007 C00B N006 103.6(2) . . . . ?
C00D C007 C00J C00P 0.8(4) . . . . ?
C00D C00T C00U C00P 1.4(4) . . . . ?
C00E C00N C00S C00K -0.5(4) . . . . ?
C00F C00C C00K C00S 1.9(4) . . . . ?
C00F C00E C00N C00S 0.7(4) . . . . ?
C00G S002 N006 C008 156.05(17) . . . . ?
C00G S002 N006 C00B -66.66(18) . . . . ?
C00G C00H C00W C00X 0.5(4) . . . . ?
C00G C00M C00V C00X 0.1(4) . . . . ?
C00H C00G C00M C00V -0.1(4) . . . . ?
C00H C00W C00X C00V -0.4(4) . . . . ?
C00I C009 C00A Se01 -76.5(3) . . . . ?
C00I C009 C00A C008 100.7(3) . . . . ?
C00I C009 C00L C00Q -0.3(4) . . . . ?
C00I C00O C00R C00Q 0.9(4) . . . . ?
C00J C007 C00B N006 -75.5(3) . . . . ?
C00J C007 C00D C00T 0.0(4) . . . . ?
C00J C00P C00U C00T -0.7(4) . . . . ?
C00K C00C C00F C00E -1.7(4) . . . . ?
C00L C009 C00A Se01 102.7(2) . . . . ?
C00L C009 C00A C008 -80.1(3) . . . . ?
C00L C009 C00I C00O 0.5(4) . . . . ?
C00L C00Q C00R C00O -0.7(4) . . . . ?
C00M C00G C00H C00W -0.3(4) . . . . ?
C00M C00V C00X C00W 0.1(4) . . . . ?
C00N C00E C00F C00C 0.4(4) . . . . ?
